data_7120513
loop_
_publ_author_name
'Tsao, Fu An'
'Sathaseevan, Anson'
'Zhu, Hui'
'Grimme, Stefan'
'Erker, Gerhard'
'Stephan, Douglas W.'

_publ_section_title
;
 Stoichiometric and catalytic isomerization of alkenylboranes using bulky
 Lewis bases
;
_journal_name_full 'Chem. Commun.'
_journal_paper_doi 10.1039/C7CC04904H
_journal_year 2017
_chemical_formula_sum 'C24 H10 B F15'
_chemical_formula_weight 594.13
_chemical_name_systematic
; 
 ? 
;
_space_group_IT_number 14
_symmetry_cell_setting monoclinic
_symmetry_space_group_name_Hall '-P 2yn'
_symmetry_space_group_name_H-M 'P 1 21/n 1'
_atom_sites_solution_hydrogens geom
_atom_sites_solution_primary direct
_atom_sites_solution_secondary difmap
_audit_creation_method SHELXL-97
_audit_update_record
;
2017-06-21 deposited with the CCDC.
2017-08-03 downloaded from the CCDC.
;
_cell_angle_alpha 90.00
_cell_angle_beta 91.478(5)
_cell_angle_gamma 90.00
_cell_formula_units_Z 4
_cell_length_a 6.1323(6)
_cell_length_b 20.344(2)
_cell_length_c 18.6285(17)
_cell_measurement_reflns_used 3456
_cell_measurement_temperature 150(2)
_cell_measurement_theta_max 22.99
_cell_measurement_theta_min 2.41
_cell_volume 2323.2(4)
_computing_structure_refinement 'SHELXL-97 (Sheldrick, 2008)'
_computing_structure_solution 'SHELXS-97 (Sheldrick, 2008)'
_diffrn_ambient_temperature 150(2)
_diffrn_measured_fraction_theta_full 0.998
_diffrn_measured_fraction_theta_max 0.998
_diffrn_measurement_device_type 'Bruker APEX-II CCD'
_diffrn_measurement_method '\f and \w scans'
_diffrn_radiation_monochromator graphite
_diffrn_radiation_source 'fine-focus sealed tube'
_diffrn_radiation_type MoK\a
_diffrn_radiation_wavelength 0.71073
_diffrn_reflns_av_R_equivalents 0.0560
_diffrn_reflns_av_sigmaI/netI 0.0654
_diffrn_reflns_limit_h_max 7
_diffrn_reflns_limit_h_min -7
_diffrn_reflns_limit_k_max 21
_diffrn_reflns_limit_k_min -26
_diffrn_reflns_limit_l_max 24
_diffrn_reflns_limit_l_min -22
_diffrn_reflns_number 20719
_diffrn_reflns_theta_full 27.53
_diffrn_reflns_theta_max 27.53
_diffrn_reflns_theta_min 1.48
_exptl_absorpt_coefficient_mu 0.183
_exptl_absorpt_correction_T_max 0.7456
_exptl_absorpt_correction_T_min 0.4836
_exptl_absorpt_correction_type multi-scan
_exptl_absorpt_process_details SADABS
_exptl_crystal_colour colourless
_exptl_crystal_density_diffrn 1.699
_exptl_crystal_density_method 'not measured'
_exptl_crystal_description block
_exptl_crystal_F_000 1176
_exptl_crystal_size_max 0.20
_exptl_crystal_size_mid 0.15
_exptl_crystal_size_min 0.10
_refine_diff_density_max 0.341
_refine_diff_density_min -0.334
_refine_diff_density_rms 0.106
_refine_ls_extinction_method none
_refine_ls_goodness_of_fit_ref 1.045
_refine_ls_hydrogen_treatment mixed
_refine_ls_matrix_type full
_refine_ls_number_parameters 361
_refine_ls_number_reflns 5331
_refine_ls_number_restraints 0
_refine_ls_restrained_S_all 1.045
_refine_ls_R_factor_all 0.0895
_refine_ls_R_factor_gt 0.0445
_refine_ls_shift/su_max 0.001
_refine_ls_shift/su_mean 0.000
_refine_ls_structure_factor_coef Fsqd
_refine_ls_weighting_details 'calc w=1/[\s^2^(Fo^2^)+(0.0593P)^2^+0.0000P] where P=(Fo^2^+2Fc^2^)/3'
_refine_ls_weighting_scheme calc
_refine_ls_wR_factor_gt 0.0994
_refine_ls_wR_factor_ref 0.1250
_reflns_number_gt 3357
_reflns_number_total 5331
_reflns_threshold_expression >2sigma(I)
_cod_data_source_file c7cc04904h2.cif
_cod_data_source_block jt053_0m_a
_cod_depositor_comments
;
The following automatic conversions were performed:

'_symmetry_cell_setting' value 'Monoclinic' changed to 'monoclinic'
according to
/home/data/users/saulius/crontab/automatic-downloads/rss-feeds/RSC/lib/dictionaries/cif_core.dic
dictionary named 'cif_core.dic' version 2.4.2 from 2011-04-26.

Automatic conversion script
Id: cif_fix_values 4973 2017-02-22 13:04:09Z antanas 
;
_cod_original_sg_symbol_H-M P2(1)/n
_cod_database_code 7120513

loop_
_symmetry_equiv_pos_as_xyz
'x, y, z'
'-x+1/2, y+1/2, -z+1/2'
'-x, -y, -z'
'x-1/2, -y-1/2, z-1/2'

loop_
_atom_site_label
_atom_site_type_symbol
_atom_site_fract_x
_atom_site_fract_y
_atom_site_fract_z
_atom_site_U_iso_or_equiv
_atom_site_adp_type
_atom_site_occupancy
_atom_site_symmetry_multiplicity
_atom_site_calc_flag
_atom_site_refinement_flags
F6 F 0.89117(18) 0.67159(7) 0.61260(6) 0.0248(3) Uani 1 1 d .
F10 F 0.20895(19) 0.75396(7) 0.53171(7) 0.0257(3) Uani 1 1 d .
F5 F 0.91296(19) 0.59536(7) 0.74807(7) 0.0264(3) Uani 1 1 d .
F1 F 0.23563(19) 0.59474(7) 0.62241(7) 0.0275(3) Uani 1 1 d .
F15 F 0.0652(2) 0.74135(7) 0.73670(7) 0.0296(3) Uani 1 1 d .
F9 F 0.3164(2) 0.72858(7) 0.39589(6) 0.0308(4) Uani 1 1 d .
F7 F 0.99007(19) 0.64234(7) 0.47691(7) 0.0317(4) Uani 1 1 d .
F11 F 0.6387(2) 0.84621(7) 0.61625(7) 0.0363(4) Uani 1 1 d .
F8 F 0.7076(2) 0.67252(8) 0.36798(6) 0.0344(4) Uani 1 1 d .
F4 F 1.0025(2) 0.47672(7) 0.69443(8) 0.0355(4) Uani 1 1 d .
F2 F 0.3312(2) 0.47664(7) 0.56661(8) 0.0388(4) Uani 1 1 d .
F3 F 0.7137(2) 0.41694(7) 0.60286(8) 0.0395(4) Uani 1 1 d .
F14 F -0.1306(2) 0.85752(9) 0.75233(8) 0.0458(4) Uani 1 1 d .
F12 F 0.4422(4) 0.96200(8) 0.63448(10) 0.0696(6) Uani 1 1 d .
F13 F 0.0554(3) 0.96824(9) 0.70113(10) 0.0715(6) Uani 1 1 d .
C11 C 0.5673(3) 0.59897(11) 0.68895(11) 0.0164(5) Uani 1 1 d .
C21 C 0.5415(3) 0.71100(11) 0.57827(11) 0.0164(5) Uani 1 1 d .
C31 C 0.3626(3) 0.78862(11) 0.67630(11) 0.0186(5) Uani 1 1 d .
C26 C 0.4045(3) 0.72586(11) 0.52004(12) 0.0179(5) Uani 1 1 d .
C1 C 0.5158(3) 0.66667(11) 0.71460(11) 0.0166(5) Uani 1 1 d .
C16 C 0.7624(3) 0.56639(12) 0.70513(11) 0.0189(5) Uani 1 1 d .
C36 C 0.1655(3) 0.79469(12) 0.71100(11) 0.0210(5) Uani 1 1 d .
C12 C 0.4258(3) 0.56631(12) 0.64173(12) 0.0192(5) Uani 1 1 d .
C22 C 0.7407(3) 0.68380(11) 0.56019(11) 0.0178(5) Uani 1 1 d .
C4 C 0.4298(3) 0.64685(12) 0.91316(11) 0.0214(5) Uani 1 1 d .
H4A H 0.4514 0.6935 0.9285 0.026 Uiso 1 1 calc R
C2 C 0.5163(3) 0.68020(11) 0.78541(11) 0.0184(5) Uani 1 1 d .
H2A H 0.4812 0.7241 0.7980 0.022 Uiso 1 1 calc R
C3 C 0.5652(3) 0.63478(12) 0.84637(11) 0.0215(5) Uani 1 1 d .
H3A H 0.7216 0.6389 0.8601 0.026 Uiso 1 1 calc R
H3B H 0.5399 0.5891 0.8299 0.026 Uiso 1 1 calc R
C25 C 0.4557(3) 0.71335(12) 0.45022(11) 0.0210(5) Uani 1 1 d .
C23 C 0.7983(3) 0.67006(12) 0.49107(12) 0.0204(5) Uani 1 1 d .
C24 C 0.6529(4) 0.68523(12) 0.43577(11) 0.0219(5) Uani 1 1 d .
C15 C 0.8113(3) 0.50617(12) 0.67712(12) 0.0238(5) Uani 1 1 d .
C32 C 0.4481(4) 0.84711(12) 0.65080(12) 0.0267(6) Uani 1 1 d .
C13 C 0.4729(4) 0.50630(12) 0.61273(12) 0.0244(5) Uani 1 1 d .
C14 C 0.6666(4) 0.47578(12) 0.63046(13) 0.0250(5) Uani 1 1 d .
C34 C 0.0605(4) 0.85423(14) 0.71902(12) 0.0316(6) Uani 1 1 d .
C5 C 0.1878(4) 0.63607(13) 0.89702(14) 0.0302(6) Uani 1 1 d .
H5A H 0.1054 0.6442 0.9405 0.045 Uiso 1 1 calc R
H5B H 0.1639 0.5907 0.8810 0.045 Uiso 1 1 calc R
H5C H 0.1384 0.6664 0.8591 0.045 Uiso 1 1 calc R
C6 C 0.5100(4) 0.60217(14) 0.97420(13) 0.0371(7) Uani 1 1 d .
H6A H 0.4230 0.6100 1.0167 0.056 Uiso 1 1 calc R
H6B H 0.6637 0.6117 0.9856 0.056 Uiso 1 1 calc R
H6C H 0.4947 0.5561 0.9594 0.056 Uiso 1 1 calc R
C35 C 0.1544(5) 0.91046(14) 0.69296(14) 0.0408(7) Uani 1 1 d .
C33 C 0.3502(5) 0.90706(13) 0.65907(14) 0.0393(7) Uani 1 1 d .
B1 B 0.4736(4) 0.72101(13) 0.65859(13) 0.0171(5) Uani 1 1 d .

loop_
_atom_site_aniso_label
_atom_site_aniso_U_11
_atom_site_aniso_U_22
_atom_site_aniso_U_33
_atom_site_aniso_U_23
_atom_site_aniso_U_13
_atom_site_aniso_U_12
F6 0.0179(6) 0.0367(9) 0.0197(6) 0.0017(6) -0.0008(5) 0.0055(6)
F10 0.0220(6) 0.0299(8) 0.0249(7) -0.0018(6) -0.0028(5) 0.0103(6)
F5 0.0206(6) 0.0313(9) 0.0271(7) -0.0032(6) -0.0052(5) 0.0030(6)
F1 0.0186(6) 0.0295(9) 0.0341(8) -0.0044(7) -0.0049(5) 0.0047(6)
F15 0.0252(7) 0.0335(9) 0.0305(8) -0.0045(7) 0.0078(5) -0.0031(6)
F9 0.0376(8) 0.0365(9) 0.0177(7) 0.0021(6) -0.0079(6) 0.0051(7)
F7 0.0224(7) 0.0424(10) 0.0307(8) -0.0095(7) 0.0087(6) 0.0070(6)
F11 0.0463(9) 0.0294(9) 0.0340(8) -0.0010(7) 0.0182(7) -0.0085(7)
F8 0.0419(8) 0.0470(10) 0.0146(7) -0.0060(7) 0.0083(6) 0.0019(7)
F4 0.0275(7) 0.0303(9) 0.0489(9) 0.0045(7) 0.0040(6) 0.0158(6)
F2 0.0364(8) 0.0368(10) 0.0430(9) -0.0194(7) -0.0029(7) -0.0075(7)
F3 0.0434(9) 0.0204(8) 0.0554(10) -0.0144(8) 0.0166(7) 0.0043(7)
F14 0.0371(8) 0.0664(12) 0.0344(8) -0.0076(8) 0.0065(6) 0.0300(8)
F12 0.1317(18) 0.0181(10) 0.0609(12) 0.0070(9) 0.0377(11) 0.0018(11)
F13 0.1217(17) 0.0371(11) 0.0569(12) 0.0050(9) 0.0245(11) 0.0521(11)
C11 0.0172(10) 0.0160(13) 0.0161(10) 0.0008(10) 0.0031(8) 0.0023(9)
C21 0.0196(10) 0.0120(12) 0.0174(11) -0.0003(10) 0.0015(8) -0.0001(9)
C31 0.0240(11) 0.0198(13) 0.0120(10) -0.0019(10) -0.0004(8) 0.0037(10)
C26 0.0185(10) 0.0134(12) 0.0218(11) -0.0017(10) 0.0016(8) 0.0021(9)
C1 0.0143(10) 0.0177(13) 0.0179(11) -0.0018(10) 0.0022(8) 0.0012(9)
C16 0.0193(11) 0.0198(13) 0.0175(11) -0.0001(10) 0.0021(8) 0.0012(9)
C36 0.0250(11) 0.0212(14) 0.0166(11) -0.0028(10) -0.0015(9) 0.0048(10)
C12 0.0174(10) 0.0193(13) 0.0210(11) -0.0004(10) 0.0027(8) 0.0029(9)
C22 0.0184(10) 0.0190(13) 0.0159(10) 0.0032(10) 0.0007(8) 0.0008(9)
C4 0.0268(12) 0.0215(14) 0.0159(11) -0.0002(10) 0.0012(9) -0.0013(10)
C2 0.0195(10) 0.0161(13) 0.0197(11) 0.0001(10) 0.0010(8) 0.0006(9)
C3 0.0239(11) 0.0231(14) 0.0176(11) -0.0001(10) 0.0019(9) 0.0032(10)
C25 0.0247(11) 0.0200(14) 0.0181(11) 0.0023(10) -0.0036(9) -0.0017(10)
C23 0.0190(10) 0.0199(13) 0.0228(11) -0.0035(10) 0.0068(9) 0.0012(9)
C24 0.0321(12) 0.0216(14) 0.0124(10) -0.0052(10) 0.0059(9) -0.0049(10)
C15 0.0190(11) 0.0229(14) 0.0297(13) 0.0063(11) 0.0056(9) 0.0084(10)
C32 0.0384(14) 0.0228(15) 0.0190(12) -0.0004(11) 0.0043(10) 0.0023(11)
C13 0.0244(12) 0.0246(14) 0.0243(12) -0.0053(11) 0.0024(9) -0.0051(10)
C14 0.0313(13) 0.0137(13) 0.0308(13) -0.0055(11) 0.0143(10) 0.0014(10)
C34 0.0359(14) 0.0403(18) 0.0187(12) -0.0056(12) 0.0006(10) 0.0194(13)
C5 0.0283(13) 0.0295(16) 0.0331(14) 0.0002(12) 0.0051(10) -0.0050(11)
C6 0.0432(15) 0.0453(19) 0.0229(13) 0.0091(13) 0.0032(11) 0.0060(13)
C35 0.072(2) 0.0240(16) 0.0268(14) -0.0007(13) 0.0045(13) 0.0278(15)
C33 0.075(2) 0.0157(15) 0.0275(14) 0.0039(12) 0.0117(13) 0.0061(14)
B1 0.0137(11) 0.0180(15) 0.0197(12) -0.0025(11) -0.0007(9) -0.0013(10)

loop_
_atom_type_symbol
_atom_type_description
_atom_type_scat_dispersion_real
_atom_type_scat_dispersion_imag
_atom_type_scat_source
C C 0.0033 0.0016 'International Tables Vol C Tables 4.2.6.8 and 6.1.1.4'
H H 0.0000 0.0000 'International Tables Vol C Tables 4.2.6.8 and 6.1.1.4'
B B 0.0013 0.0007 'International Tables Vol C Tables 4.2.6.8 and 6.1.1.4'
F F 0.0171 0.0103 'International Tables Vol C Tables 4.2.6.8 and 6.1.1.4'

loop_
_geom_angle_atom_site_label_1
_geom_angle_atom_site_label_2
_geom_angle_atom_site_label_3
_geom_angle
C12 C11 C16 115.4(2)
C12 C11 C1 120.67(18)
C16 C11 C1 123.79(18)
C26 C21 C22 114.54(19)
C26 C21 B1 122.97(19)
C22 C21 B1 122.43(18)
C32 C31 C36 115.0(2)
C32 C31 B1 120.5(2)
C36 C31 B1 124.1(2)
F10 C26 C25 117.24(18)
F10 C26 C21 119.23(19)
C25 C26 C21 123.53(19)
C2 C1 C11 120.4(2)
C2 C1 B1 120.9(2)
C11 C1 B1 118.62(18)
F5 C16 C15 117.81(18)
F5 C16 C11 119.6(2)
C15 C16 C11 122.59(19)
F15 C36 C34 116.8(2)
F15 C36 C31 120.4(2)
C34 C36 C31 122.8(2)
F1 C12 C13 117.96(19)
F1 C12 C11 119.2(2)
C13 C12 C11 122.84(19)
F6 C22 C23 116.99(18)
F6 C22 C21 119.13(18)
C23 C22 C21 123.85(19)
C5 C4 C6 110.8(2)
C5 C4 C3 111.22(18)
C6 C4 C3 109.77(19)
C5 C4 H4A 108.3
C6 C4 H4A 108.3
C3 C4 H4A 108.3
C1 C2 C3 128.0(2)
C1 C2 H2A 116.0
C3 C2 H2A 116.0
C2 C3 C4 114.66(19)
C2 C3 H3A 108.6
C4 C3 H3A 108.6
C2 C3 H3B 108.6
C4 C3 H3B 108.6
H3A C3 H3B 107.6
F9 C25 C26 121.02(19)
F9 C25 C24 119.69(19)
C26 C25 C24 119.29(19)
F7 C23 C22 121.32(19)
F7 C23 C24 120.13(19)
C22 C23 C24 118.54(19)
F8 C24 C25 120.60(19)
F8 C24 C23 119.2(2)
C25 C24 C23 120.21(19)
F4 C15 C16 120.3(2)
F4 C15 C14 119.7(2)
C16 C15 C14 120.03(19)
F11 C32 C33 117.0(2)
F11 C32 C31 119.4(2)
C33 C32 C31 123.6(2)
F2 C13 C12 120.8(2)
F2 C13 C14 119.4(2)
C12 C13 C14 119.9(2)
F3 C14 C15 120.3(2)
F3 C14 C13 120.4(2)
C15 C14 C13 119.3(2)
F14 C34 C35 120.0(2)
F14 C34 C36 120.6(3)
C35 C34 C36 119.4(2)
C4 C5 H5A 109.5
C4 C5 H5B 109.5
H5A C5 H5B 109.5
C4 C5 H5C 109.5
H5A C5 H5C 109.5
H5B C5 H5C 109.5
C4 C6 H6A 109.5
C4 C6 H6B 109.5
H6A C6 H6B 109.5
C4 C6 H6C 109.5
H6A C6 H6C 109.5
H6B C6 H6C 109.5
F13 C35 C33 120.2(3)
F13 C35 C34 119.8(3)
C33 C35 C34 120.0(2)
F12 C33 C32 121.0(3)
F12 C33 C35 119.8(3)
C32 C33 C35 119.2(3)
C1 B1 C31 123.53(19)
C1 B1 C21 120.5(2)
C31 B1 C21 115.99(19)

loop_
_geom_bond_atom_site_label_1
_geom_bond_atom_site_label_2
_geom_bond_distance
F6 C22 1.349(2)
F10 C26 1.351(2)
F5 C16 1.342(2)
F1 C12 1.343(2)
F15 C36 1.342(3)
F9 C25 1.344(2)
F7 C23 1.337(2)
F11 C32 1.349(3)
F8 C24 1.340(2)
F4 C15 1.348(2)
F2 C13 1.349(2)
F3 C14 1.337(3)
F14 C34 1.342(3)
F12 C33 1.338(3)
F13 C35 1.333(3)
C11 C12 1.388(3)
C11 C16 1.394(3)
C11 C1 1.494(3)
C21 C26 1.388(3)
C21 C22 1.391(3)
C21 B1 1.576(3)
C31 C32 1.389(3)
C31 C36 1.391(3)
C31 B1 1.574(3)
C26 C25 1.370(3)
C1 C2 1.348(3)
C1 B1 1.537(3)
C16 C15 1.368(3)
C36 C34 1.382(3)
C12 C13 1.369(3)
C22 C23 1.373(3)
C4 C5 1.522(3)
C4 C6 1.527(3)
C4 C3 1.533(3)
C4 H4A 1.0000
C2 C3 1.489(3)
C2 H2A 0.9500
C3 H3A 0.9900
C3 H3B 0.9900
C25 C24 1.370(3)
C23 C24 1.380(3)
C15 C14 1.373(3)
C32 C33 1.370(4)
C13 C14 1.373(3)
C34 C35 1.375(4)
C5 H5A 0.9800
C5 H5B 0.9800
C5 H5C 0.9800
C6 H6A 0.9800
C6 H6B 0.9800
C6 H6C 0.9800
C35 C33 1.373(4)
